data_1502775
loop_
_publ_author_name
'Kuhlman, Roger L.'
'Klosin, Jerzy'

_publ_section_title
;
 Tuning Block Compositions of Polyethylene Multi-Block Copolymers by
 Catalyst Selection
;
_journal_issue 19
_journal_name_full Macromolecules
_journal_page_first 7903
_journal_paper_doi 10.1021/ma101544n
_journal_volume 43
_journal_year 2010
_chemical_formula_sum 'C32 H52 Hf N2'
_chemical_formula_weight 643.25
_chemical_name_systematic
;

 ?

;
_space_group_IT_number 2
_symmetry_cell_setting triclinic
_symmetry_space_group_name_Hall '-P 1'
_symmetry_space_group_name_H-M 'P -1'
_atom_sites_solution_hydrogens geom
_atom_sites_solution_primary direct
_atom_sites_solution_secondary difmap
_audit_creation_method SHELXL-97
_cell_angle_alpha 105.558(1)
_cell_angle_beta 97.417(1)
_cell_angle_gamma 96.995(1)
_cell_formula_units_Z 4
_cell_length_a 9.1512(4)
_cell_length_b 17.1942(7)
_cell_length_c 21.2757(9)
_cell_measurement_reflns_used 133
_cell_measurement_temperature 173(2)
_cell_measurement_theta_max 28.0
_cell_measurement_theta_min 2.0
_cell_volume 3154.9(2)
_computing_cell_refinement 'Bruker SMART v5.624 & SAINT 6.36a (Bruker 1998)'
_computing_data_collection 'Bruker SMART v5.624 (Bruker 1998)'
_computing_data_reduction 'Bruker SHELXTL v6.14 (Bruker 2000)'
_computing_molecular_graphics 'Bruker SHELXTL v6.14'
_computing_publication_material 'Bruker SHELXTL v6.14'
_computing_structure_refinement 'Bruker SHELXTL v6.14'
_computing_structure_solution 'Bruker SHELXTL v6.14'
_diffrn_ambient_temperature 173(2)
_diffrn_measured_fraction_theta_full 0.990
_diffrn_measured_fraction_theta_max 0.990
_diffrn_measurement_device_type 'SMART CCD area detector'
_diffrn_measurement_method '\w scans'
_diffrn_radiation_monochromator graphite
_diffrn_radiation_source 'fine-focus sealed tube'
_diffrn_radiation_type MoK\a
_diffrn_radiation_wavelength 0.71073
_diffrn_reflns_av_R_equivalents 0.0204
_diffrn_reflns_av_sigmaI/netI 0.0412
_diffrn_reflns_limit_h_max 10
_diffrn_reflns_limit_h_min -11
_diffrn_reflns_limit_k_max 22
_diffrn_reflns_limit_k_min -15
_diffrn_reflns_limit_l_max 21
_diffrn_reflns_limit_l_min -27
_diffrn_reflns_number 21522
_diffrn_reflns_theta_full 27.50
_diffrn_reflns_theta_max 27.50
_diffrn_reflns_theta_min 1.01
_diffrn_standards_decay_% 1
_diffrn_standards_number 0
_exptl_absorpt_coefficient_mu 3.327
_exptl_absorpt_correction_T_max 0.7767
_exptl_absorpt_correction_T_min 0.3975
_exptl_absorpt_correction_type empirical
_exptl_absorpt_process_details 'multiscan (SADABS, Blessing 1995)'
_exptl_crystal_colour colorless
_exptl_crystal_density_diffrn 1.354
_exptl_crystal_density_meas 0
_exptl_crystal_density_method 'not measured'
_exptl_crystal_description plates
_exptl_crystal_F_000 1320
_exptl_crystal_size_max 0.34
_exptl_crystal_size_mid 0.21
_exptl_crystal_size_min 0.08
_refine_diff_density_max 2.912
_refine_diff_density_min -1.597
_refine_diff_density_rms 0.125
_refine_ls_extinction_method none
_refine_ls_goodness_of_fit_ref 1.048
_refine_ls_hydrogen_treatment mixed
_refine_ls_matrix_type full
_refine_ls_number_parameters 659
_refine_ls_number_reflns 14350
_refine_ls_number_restraints 0
_refine_ls_restrained_S_all 1.048
_refine_ls_R_factor_all 0.0521
_refine_ls_R_factor_gt 0.0416
_refine_ls_shift/su_max 0.001
_refine_ls_shift/su_mean 0.000
_refine_ls_structure_factor_coef Fsqd
_refine_ls_weighting_details 'calc w=1/[\s^2^(Fo^2^)+(0.0446P)^2^+5.5370P] where P=(Fo^2^+2Fc^2^)/3'
_refine_ls_weighting_scheme calc
_refine_ls_wR_factor_gt 0.0955
_refine_ls_wR_factor_ref 0.1013
_reflns_number_gt 11946
_reflns_number_total 14350
_reflns_threshold_expression I>2\s(I)
_cod_data_source_file ma101544n_si_002.cif
_cod_data_source_block 4
_cod_depositor_comments
;
The following automatic conversions were performed:

'_symmetry_cell_setting' value 'Triclinic' changed to 'triclinic'
according to /home/saulius/struct/CIF-dictionaries/cif_core.dic
dictionary named 'cif_core.dic' version 2.4.2 from
2011-04-26.

'_exptl_absorpt_correction_type' value 'Empirical'
changed to 'empirical' according to
/home/saulius/struct/CIF-dictionaries/cif_core.dic dictionary named
'cif_core.dic' version 2.4.2 from 2011-04-26.

Automatic conversion script
Id: cif_fix_values 1715 2011-07-08 13:25:40Z adriana 
;
_cod_original_sg_symbol_H-M P-1
_cod_database_code 1502775

loop_
_symmetry_equiv_pos_as_xyz
'x, y, z'
'-x, -y, -z'

loop_
_atom_site_label
_atom_site_type_symbol
_atom_site_fract_x
_atom_site_fract_y
_atom_site_fract_z
_atom_site_U_iso_or_equiv
_atom_site_adp_type
_atom_site_occupancy
_atom_site_symmetry_multiplicity
_atom_site_calc_flag
_atom_site_refinement_flags
Hf Hf 0.450967(18) 0.780302(11) 0.254881(9) 0.03057(6) Uani 1 1 d .
N1 N 0.3099(4) 0.7623(2) 0.32147(17) 0.0281(7) Uani 1 1 d .
N2 N 0.2345(4) 0.6840(2) 0.19774(18) 0.0291(7) Uani 1 1 d .
C1 C 0.1972(5) 0.6862(3) 0.3059(3) 0.0382(11) Uani 1 1 d .
C2 C 0.1523(5) 0.6556(3) 0.2355(3) 0.0378(11) Uani 1 1 d .
C3 C 0.2701(7) 0.6180(3) 0.3278(3) 0.0576(16) Uani 1 1 d .
H3A H 0.1992 0.5665 0.3127 0.086 Uiso 1 1 calc R
H3B H 0.2962 0.6342 0.3762 0.086 Uiso 1 1 calc R
H3C H 0.3605 0.6104 0.3083 0.086 Uiso 1 1 calc R
C4 C 0.0640(6) 0.6996(4) 0.3437(3) 0.0516(14) Uani 1 1 d .
H4A H 0.0011 0.7326 0.3248 0.077 Uiso 1 1 calc R
H4B H 0.1021 0.7281 0.3905 0.077 Uiso 1 1 calc R
H4C H 0.0049 0.6465 0.3398 0.077 Uiso 1 1 calc R
C5 C 0.0126(5) 0.5920(3) 0.2066(3) 0.0442(12) Uani 1 1 d .
H5A H 0.0084 0.5697 0.1588 0.066 Uiso 1 1 calc R
H5B H -0.0759 0.6175 0.2148 0.066 Uiso 1 1 calc R
H5C H 0.0149 0.5477 0.2274 0.066 Uiso 1 1 calc R
C6 C 0.3214(5) 0.8235(3) 0.3849(2) 0.0314(9) Uani 1 1 d .
C7 C 0.4229(5) 0.8233(3) 0.4404(2) 0.0347(10) Uani 1 1 d .
C8 C 0.4278(6) 0.8837(3) 0.5000(3) 0.0485(13) Uani 1 1 d .
H8A H 0.4951 0.8842 0.5381 0.058 Uiso 1 1 calc R
C9 C 0.3373(7) 0.9421(3) 0.5045(3) 0.0589(16) Uani 1 1 d .
H9A H 0.3402 0.9816 0.5458 0.071 Uiso 1 1 calc R
C10 C 0.2428(7) 0.9439(3) 0.4496(3) 0.0540(15) Uani 1 1 d .
H10A H 0.1830 0.9858 0.4531 0.065 Uiso 1 1 calc R
C11 C 0.2324(5) 0.8859(3) 0.3893(3) 0.0408(11) Uani 1 1 d .
C12 C 0.5322(5) 0.7634(3) 0.4381(2) 0.0411(11) Uani 1 1 d .
H12A H 0.5111 0.7235 0.3928 0.049 Uiso 1 1 calc R
C13 C 0.5158(8) 0.7150(4) 0.4881(3) 0.0610(16) Uani 1 1 d .
H13A H 0.5409 0.7525 0.5330 0.092 Uiso 1 1 calc R
H13B H 0.5834 0.6745 0.4826 0.092 Uiso 1 1 calc R
H13C H 0.4125 0.6869 0.4806 0.092 Uiso 1 1 calc R
C14 C 0.6928(6) 0.8076(4) 0.4495(3) 0.0627(16) Uani 1 1 d .
H14A H 0.7026 0.8386 0.4173 0.094 Uiso 1 1 calc R
H14B H 0.7609 0.7675 0.4441 0.094 Uiso 1 1 calc R
H14C H 0.7179 0.8453 0.4945 0.094 Uiso 1 1 calc R
C15 C 0.1301(6) 0.8932(4) 0.3297(3) 0.0551(15) Uani 1 1 d .
H15A H 0.1249 0.8423 0.2926 0.066 Uiso 1 1 calc R
C16 C -0.0299(6) 0.9006(4) 0.3425(4) 0.075(2) Uani 1 1 d .
H16A H -0.0664 0.8571 0.3612 0.113 Uiso 1 1 calc R
H16B H -0.0952 0.8953 0.3008 0.113 Uiso 1 1 calc R
H16C H -0.0302 0.9540 0.3738 0.113 Uiso 1 1 calc R
C17 C 0.1893(8) 0.9657(5) 0.3067(5) 0.098(3) Uani 1 1 d .
H17A H 0.2028 1.0161 0.3433 0.147 Uiso 1 1 calc R
H17B H 0.1178 0.9697 0.2697 0.147 Uiso 1 1 calc R
H17C H 0.2854 0.9579 0.2923 0.147 Uiso 1 1 calc R
C18 C 0.1935(5) 0.6524(3) 0.1265(2) 0.0316(9) Uani 1 1 d .
C19 C 0.2563(5) 0.5861(3) 0.0927(2) 0.0359(10) Uani 1 1 d .
C20 C 0.2146(6) 0.5571(3) 0.0241(3) 0.0479(13) Uani 1 1 d .
H20A H 0.2543 0.5117 0.0002 0.057 Uiso 1 1 calc R
C21 C 0.1174(6) 0.5925(4) -0.0098(3) 0.0552(15) Uani 1 1 d .
H21A H 0.0893 0.5712 -0.0565 0.066 Uiso 1 1 calc R
C22 C 0.0615(6) 0.6584(4) 0.0237(3) 0.0489(13) Uani 1 1 d .
H22A H -0.0031 0.6835 -0.0004 0.059 Uiso 1 1 calc R
C23 C 0.0963(5) 0.6899(3) 0.0920(3) 0.0391(11) Uani 1 1 d .
C24 C 0.3633(6) 0.5458(3) 0.1287(3) 0.0440(12) Uani 1 1 d .
H24A H 0.3901 0.5804 0.1758 0.053 Uiso 1 1 calc R
C25 C 0.2907(8) 0.4607(4) 0.1286(5) 0.082(2) Uani 1 1 d .
H25A H 0.1948 0.4641 0.1441 0.124 Uiso 1 1 calc R
H25B H 0.3567 0.4398 0.1580 0.124 Uiso 1 1 calc R
H25C H 0.2742 0.4235 0.0835 0.124 Uiso 1 1 calc R
C26 C 0.5072(7) 0.5411(4) 0.1000(3) 0.0609(16) Uani 1 1 d .
H26A H 0.4862 0.5019 0.0557 0.091 Uiso 1 1 calc R
H26B H 0.5801 0.5231 0.1287 0.091 Uiso 1 1 calc R
H26C H 0.5480 0.5952 0.0971 0.091 Uiso 1 1 calc R
C27 C 0.0315(7) 0.7635(4) 0.1272(3) 0.0611(16) Uani 1 1 d .
H27A H 0.0817 0.7832 0.1745 0.073 Uiso 1 1 calc R
C28 C -0.1349(9) 0.7420(6) 0.1249(5) 0.107(3) Uani 1 1 d .
H28A H -0.1865 0.7282 0.0790 0.160 Uiso 1 1 calc R
H28B H -0.1713 0.7890 0.1520 0.160 Uiso 1 1 calc R
H28C H -0.1547 0.6951 0.1421 0.160 Uiso 1 1 calc R
C29 C 0.0571(9) 0.8337(5) 0.0958(5) 0.089(3) Uani 1 1 d .
H29A H -0.0020 0.8177 0.0512 0.133 Uiso 1 1 calc R
H29B H 0.1633 0.8456 0.0932 0.133 Uiso 1 1 calc R
H29C H 0.0264 0.8827 0.1230 0.133 Uiso 1 1 calc R
C30 C 0.5581(6) 0.9080(3) 0.3090(3) 0.0475(12) Uani 1 1 d .
H30A H 0.5148 0.9270 0.3491 0.071 Uiso 1 1 calc R
H30B H 0.5410 0.9434 0.2805 0.071 Uiso 1 1 calc R
H30C H 0.6657 0.9098 0.3213 0.071 Uiso 1 1 calc R
C31 C 0.6331(5) 0.7086(4) 0.2634(3) 0.0480(13) Uani 1 1 d .
H31A H 0.6254 0.6844 0.2999 0.072 Uiso 1 1 calc R
H31B H 0.7296 0.7446 0.2722 0.072 Uiso 1 1 calc R
H31C H 0.6252 0.6650 0.2220 0.072 Uiso 1 1 calc R
C32 C 0.4507(7) 0.8049(5) 0.1574(3) 0.070(2) Uani 1 1 d .
H32A H 0.4320 0.7529 0.1222 0.105 Uiso 1 1 calc R
H32B H 0.5479 0.8356 0.1570 0.105 Uiso 1 1 calc R
H32C H 0.3721 0.8370 0.1501 0.105 Uiso 1 1 calc R
Hf' Hf 0.82744(2) 0.324695(11) 0.232326(10) 0.03645(6) Uani 1 1 d .
N1' N 0.7147(4) 0.2869(2) 0.30239(17) 0.0298(8) Uani 1 1 d .
N2' N 0.6734(4) 0.1987(2) 0.18231(18) 0.0321(8) Uani 1 1 d .
C1' C 0.5810(5) 0.2227(3) 0.2830(3) 0.0453(13) Uani 1 1 d .
C2' C 0.5718(5) 0.1776(4) 0.2186(3) 0.0519(16) Uani 1 1 d .
C3' C 0.4328(7) 0.2610(5) 0.2794(4) 0.087(3) Uani 1 1 d .
H3'1 H 0.4217 0.2821 0.2408 0.131 Uiso 1 1 calc R
H3'2 H 0.4380 0.3059 0.3197 0.131 Uiso 1 1 calc R
H3'3 H 0.3469 0.2189 0.2753 0.131 Uiso 1 1 calc R
C4' C 0.5663(8) 0.1712(5) 0.3310(3) 0.078(2) Uani 1 1 d .
H4'1 H 0.4663 0.1383 0.3202 0.117 Uiso 1 1 calc R
H4'2 H 0.5816 0.2074 0.3764 0.117 Uiso 1 1 calc R
H4'3 H 0.6415 0.1350 0.3271 0.117 Uiso 1 1 calc R
C5' C 0.4665(6) 0.0955(3) 0.1878(3) 0.0505(13) Uani 1 1 d .
H5'1 H 0.4914 0.0683 0.1447 0.076 Uiso 1 1 calc R
H5'2 H 0.3630 0.1053 0.1818 0.076 Uiso 1 1 calc R
H5'3 H 0.4779 0.0606 0.2171 0.076 Uiso 1 1 calc R
C6' C 0.7698(5) 0.3260(3) 0.3720(2) 0.0350(10) Uani 1 1 d .
C7' C 0.7280(5) 0.4008(3) 0.4052(2) 0.0370(10) Uani 1 1 d .
C8' C 0.7883(6) 0.4377(3) 0.4720(3) 0.0486(13) Uani 1 1 d .
H8'A H 0.7593 0.4875 0.4947 0.058 Uiso 1 1 calc R
C9' C 0.8885(7) 0.4034(4) 0.5053(3) 0.0554(15) Uani 1 1 d .
H9'A H 0.9273 0.4291 0.5508 0.067 Uiso 1 1 calc R
C10' C 0.9329(6) 0.3320(4) 0.4730(3) 0.0506(14) Uani 1 1 d .
H10B H 1.0034 0.3092 0.4964 0.061 Uiso 1 1 calc R
C11' C 0.8762(5) 0.2924(3) 0.4064(2) 0.0399(11) Uani 1 1 d .
C12' C 0.6250(6) 0.4450(3) 0.3708(3) 0.0461(12) Uani 1 1 d .
H12B H 0.5943 0.4117 0.3235 0.055 Uiso 1 1 calc R
C13' C 0.4825(7) 0.4567(4) 0.4013(3) 0.0691(18) Uani 1 1 d .
H13D H 0.4369 0.4045 0.4062 0.104 Uiso 1 1 calc R
H13E H 0.4117 0.4754 0.3722 0.104 Uiso 1 1 calc R
H13F H 0.5083 0.4975 0.4448 0.104 Uiso 1 1 calc R
C14' C 0.7063(8) 0.5290(3) 0.3723(3) 0.0655(17) Uani 1 1 d .
H14D H 0.7306 0.5642 0.4181 0.098 Uiso 1 1 calc R
H14E H 0.6418 0.5540 0.3457 0.098 Uiso 1 1 calc R
H14F H 0.7986 0.5225 0.3541 0.098 Uiso 1 1 calc R
C15' C 0.9356(6) 0.2154(4) 0.3731(3) 0.0481(13) Uani 1 1 d .
H15B H 0.8754 0.1917 0.3277 0.058 Uiso 1 1 calc R
C16' C 1.0986(8) 0.2337(5) 0.3654(5) 0.088(3) Uani 1 1 d .
H16D H 1.1091 0.2735 0.3402 0.132 Uiso 1 1 calc R
H16E H 1.1306 0.1831 0.3419 0.132 Uiso 1 1 calc R
H16F H 1.1609 0.2563 0.4093 0.132 Uiso 1 1 calc R
C17' C 0.9178(8) 0.1501(4) 0.4101(4) 0.074(2) Uani 1 1 d .
H17D H 0.9889 0.1677 0.4518 0.111 Uiso 1 1 calc R
H17E H 0.9374 0.0981 0.3825 0.111 Uiso 1 1 calc R
H17F H 0.8158 0.1429 0.4195 0.111 Uiso 1 1 calc R
C18' C 0.6773(5) 0.1488(3) 0.1163(2) 0.0348(10) Uani 1 1 d .
C19' C 0.5889(5) 0.1609(3) 0.0617(2) 0.0351(10) Uani 1 1 d .
C20' C 0.6011(6) 0.1129(3) -0.0013(2) 0.0452(12) Uani 1 1 d .
H20B H 0.5417 0.1191 -0.0392 0.054 Uiso 1 1 calc R
C21' C 0.6977(7) 0.0570(3) -0.0092(3) 0.0521(14) Uani 1 1 d .
H21B H 0.7055 0.0256 -0.0524 0.062 Uiso 1 1 calc R
C22' C 0.7832(6) 0.0462(3) 0.0451(3) 0.0487(13) Uani 1 1 d .
H22B H 0.8477 0.0064 0.0387 0.058 Uiso 1 1 calc R
C23' C 0.7771(5) 0.0922(3) 0.1087(3) 0.0404(11) Uani 1 1 d .
C24' C 0.4856(6) 0.2237(3) 0.0684(3) 0.0446(12) Uani 1 1 d .
H24B H 0.4976 0.2543 0.1163 0.053 Uiso 1 1 calc R
C25' C 0.3214(7) 0.1830(5) 0.0449(4) 0.079(2) Uani 1 1 d .
H25D H 0.3047 0.1562 -0.0029 0.118 Uiso 1 1 calc R
H25E H 0.2568 0.2246 0.0546 0.118 Uiso 1 1 calc R
H25F H 0.2980 0.1421 0.0681 0.118 Uiso 1 1 calc R
C26' C 0.5262(9) 0.2850(4) 0.0313(3) 0.0707(19) Uani 1 1 d .
H26D H 0.6320 0.3092 0.0459 0.106 Uiso 1 1 calc R
H26E H 0.4647 0.3283 0.0405 0.106 Uiso 1 1 calc R
H26F H 0.5083 0.2573 -0.0163 0.106 Uiso 1 1 calc R
C27' C 0.8739(6) 0.0800(3) 0.1676(3) 0.0532(14) Uani 1 1 d .
H27B H 0.8775 0.1285 0.2066 0.064 Uiso 1 1 calc R
C28' C 1.0355(7) 0.0728(5) 0.1564(4) 0.077(2) Uani 1 1 d .
H28D H 1.0352 0.0234 0.1203 0.115 Uiso 1 1 calc R
H28E H 1.0950 0.0693 0.1970 0.115 Uiso 1 1 calc R
H28F H 1.0789 0.1210 0.1449 0.115 Uiso 1 1 calc R
C29' C 0.8078(7) 0.0039(5) 0.1846(4) 0.074(2) Uani 1 1 d .
H29D H 0.7098 0.0106 0.1971 0.111 Uiso 1 1 calc R
H29E H 0.8745 -0.0038 0.2216 0.111 Uiso 1 1 calc R
H29F H 0.7968 -0.0441 0.1460 0.111 Uiso 1 1 calc R
C30' C 1.0230(6) 0.4047(4) 0.3026(3) 0.0590(16) Uani 1 1 d .
H30D H 1.0245 0.4612 0.3011 0.089 Uiso 1 1 calc R
H30E H 1.1151 0.3860 0.2902 0.089 Uiso 1 1 calc R
H30F H 1.0156 0.4020 0.3476 0.089 Uiso 1 1 calc R
C31' C 0.7063(6) 0.4131(3) 0.1982(3) 0.0478(13) Uani 1 1 d .
H31D H 0.6000 0.4005 0.2003 0.072 Uiso 1 1 calc R
H31E H 0.7181 0.4095 0.1524 0.072 Uiso 1 1 calc R
H31F H 0.7469 0.4686 0.2266 0.072 Uiso 1 1 calc R
C32' C 0.9654(7) 0.2854(4) 0.1532(4) 0.0671(18) Uani 1 1 d .
H32D H 1.0351 0.2516 0.1668 0.101 Uiso 1 1 calc R
H32E H 1.0216 0.3338 0.1463 0.101 Uiso 1 1 calc R
H32F H 0.8996 0.2535 0.1118 0.101 Uiso 1 1 calc R

loop_
_atom_site_aniso_label
_atom_site_aniso_U_11
_atom_site_aniso_U_22
_atom_site_aniso_U_33
_atom_site_aniso_U_23
_atom_site_aniso_U_13
_atom_site_aniso_U_12
Hf 0.02103(9) 0.03654(11) 0.03544(10) 0.01469(8) 0.00408(7) 0.00062(7)
N1 0.0244(17) 0.0281(18) 0.0314(18) 0.0105(15) 0.0030(14) -0.0005(14)
N2 0.0274(17) 0.0285(18) 0.0328(19) 0.0115(15) 0.0044(14) 0.0048(14)
C1 0.0187(19) 0.040(3) 0.067(3) 0.036(2) 0.007(2) 0.0007(18)
C2 0.024(2) 0.023(2) 0.070(3) 0.016(2) 0.014(2) 0.0026(17)
C3 0.055(3) 0.045(3) 0.072(4) 0.033(3) -0.011(3) -0.006(3)
C4 0.041(3) 0.055(3) 0.054(3) 0.011(3) 0.018(2) -0.012(2)
C5 0.036(3) 0.045(3) 0.047(3) 0.019(2) -0.001(2) -0.012(2)
C6 0.026(2) 0.030(2) 0.040(2) 0.0127(18) 0.0101(18) -0.0002(17)
C7 0.036(2) 0.034(2) 0.032(2) 0.0086(18) 0.0088(18) -0.0039(19)
C8 0.060(3) 0.045(3) 0.033(3) 0.005(2) 0.007(2) -0.007(3)
C9 0.073(4) 0.038(3) 0.058(4) -0.001(3) 0.032(3) -0.005(3)
C10 0.062(4) 0.035(3) 0.070(4) 0.011(3) 0.035(3) 0.010(3)
C11 0.035(2) 0.036(3) 0.057(3) 0.019(2) 0.018(2) 0.003(2)
C12 0.041(3) 0.046(3) 0.036(3) 0.015(2) 0.000(2) 0.003(2)
C13 0.082(4) 0.056(4) 0.050(3) 0.025(3) 0.005(3) 0.014(3)
C14 0.042(3) 0.078(4) 0.061(4) 0.018(3) -0.003(3) 0.002(3)
C15 0.040(3) 0.058(4) 0.081(4) 0.034(3) 0.016(3) 0.023(3)
C16 0.038(3) 0.070(4) 0.130(7) 0.043(4) 0.022(4) 0.016(3)
C17 0.052(4) 0.133(7) 0.157(8) 0.113(7) 0.027(5) 0.031(4)
C18 0.025(2) 0.033(2) 0.034(2) 0.0093(18) -0.0013(17) -0.0007(17)
C19 0.033(2) 0.033(2) 0.038(2) 0.0087(19) -0.0023(19) 0.0012(19)
C20 0.047(3) 0.049(3) 0.040(3) 0.004(2) 0.004(2) 0.004(2)
C21 0.053(3) 0.066(4) 0.036(3) 0.010(3) -0.008(2) -0.003(3)
C22 0.036(3) 0.061(3) 0.049(3) 0.027(3) -0.010(2) 0.001(2)
C23 0.030(2) 0.041(3) 0.047(3) 0.017(2) 0.002(2) 0.005(2)
C24 0.041(3) 0.037(3) 0.050(3) 0.008(2) -0.001(2) 0.012(2)
C25 0.063(4) 0.062(4) 0.137(7) 0.058(5) 0.007(4) 0.012(3)
C26 0.050(3) 0.068(4) 0.066(4) 0.016(3) 0.010(3) 0.021(3)
C27 0.061(4) 0.068(4) 0.066(4) 0.027(3) 0.010(3) 0.036(3)
C28 0.082(5) 0.126(7) 0.175(9) 0.097(7) 0.086(6) 0.064(5)
C29 0.073(5) 0.068(5) 0.144(8) 0.045(5) 0.034(5) 0.032(4)
C30 0.043(3) 0.046(3) 0.053(3) 0.013(2) 0.015(2) 0.003(2)
C31 0.033(2) 0.058(3) 0.055(3) 0.019(3) 0.009(2) 0.010(2)
C32 0.057(4) 0.101(5) 0.044(3) 0.030(3) -0.003(3) -0.027(4)
Hf' 0.03046(10) 0.03127(11) 0.05126(13) 0.02007(9) 0.00684(8) 0.00054(8)
N1' 0.0284(18) 0.0278(18) 0.0296(18) 0.0056(14) 0.0041(14) -0.0021(14)
N2' 0.0294(18) 0.038(2) 0.0273(18) 0.0109(15) 0.0026(14) -0.0003(15)
C1' 0.031(2) 0.032(2) 0.081(4) 0.022(3) 0.030(3) 0.0042(19)
C2' 0.022(2) 0.076(4) 0.063(3) 0.059(3) -0.022(2) -0.026(2)
C3' 0.036(3) 0.074(5) 0.135(7) -0.004(5) 0.031(4) 0.006(3)
C4' 0.082(5) 0.091(5) 0.044(3) 0.027(3) -0.007(3) -0.051(4)
C5' 0.041(3) 0.044(3) 0.061(3) 0.009(3) 0.017(2) -0.006(2)
C6' 0.034(2) 0.037(2) 0.035(2) 0.0143(19) 0.0046(18) -0.0004(19)
C7' 0.038(2) 0.036(2) 0.035(2) 0.0077(19) 0.0056(19) 0.001(2)
C8' 0.056(3) 0.042(3) 0.038(3) 0.002(2) 0.005(2) -0.004(2)
C9' 0.054(3) 0.063(4) 0.036(3) 0.009(3) -0.006(2) -0.013(3)
C10' 0.039(3) 0.071(4) 0.043(3) 0.028(3) -0.006(2) -0.003(3)
C11' 0.036(2) 0.043(3) 0.045(3) 0.022(2) 0.008(2) 0.001(2)
C12' 0.050(3) 0.041(3) 0.044(3) 0.007(2) 0.004(2) 0.011(2)
C13' 0.060(4) 0.078(5) 0.067(4) 0.010(3) 0.012(3) 0.026(3)
C14' 0.091(5) 0.037(3) 0.068(4) 0.016(3) 0.006(4) 0.014(3)
C15' 0.046(3) 0.058(3) 0.055(3) 0.032(3) 0.014(2) 0.022(3)
C16' 0.066(4) 0.098(6) 0.134(7) 0.062(5) 0.053(5) 0.035(4)
C17' 0.081(5) 0.065(4) 0.104(6) 0.056(4) 0.033(4) 0.030(4)
C18' 0.030(2) 0.036(2) 0.036(2) 0.0109(19) 0.0035(18) -0.0027(18)
C19' 0.034(2) 0.038(2) 0.031(2) 0.0094(19) 0.0042(18) 0.0016(19)
C20' 0.056(3) 0.047(3) 0.031(2) 0.010(2) 0.008(2) 0.005(2)
C21' 0.062(3) 0.047(3) 0.043(3) 0.002(2) 0.019(3) 0.006(3)
C22' 0.050(3) 0.039(3) 0.057(3) 0.010(2) 0.014(3) 0.010(2)
C23' 0.038(3) 0.030(2) 0.053(3) 0.016(2) 0.004(2) 0.001(2)
C24' 0.048(3) 0.048(3) 0.034(3) 0.008(2) -0.003(2) 0.013(2)
C25' 0.050(4) 0.078(5) 0.094(6) 0.005(4) -0.004(3) 0.021(3)
C26' 0.103(6) 0.058(4) 0.059(4) 0.024(3) 0.013(4) 0.032(4)
C27' 0.054(3) 0.042(3) 0.066(4) 0.018(3) 0.003(3) 0.020(3)
C28' 0.043(3) 0.082(5) 0.124(6) 0.063(5) 0.010(4) 0.010(3)
C29' 0.049(3) 0.097(5) 0.113(6) 0.077(5) 0.029(4) 0.028(4)
C30' 0.050(3) 0.065(4) 0.062(4) 0.033(3) -0.008(3) -0.008(3)
C31' 0.050(3) 0.042(3) 0.054(3) 0.024(2) 0.000(2) 0.004(2)
C32' 0.059(4) 0.053(4) 0.087(5) 0.015(3) 0.030(3) -0.007(3)

loop_
_atom_type_symbol
_atom_type_description
_atom_type_scat_dispersion_real
_atom_type_scat_dispersion_imag
_atom_type_scat_source
C C 0.0033 0.0016 'International Tables Vol C Tables 4.2.6.8 and 6.1.1.4'
H H 0.0000 0.0000 'International Tables Vol C Tables 4.2.6.8 and 6.1.1.4'
N N 0.0061 0.0033 'International Tables Vol C Tables 4.2.6.8 and 6.1.1.4'
Hf Hf -0.5830 6.1852 'International Tables Vol C Tables 4.2.6.8 and 6.1.1.4'

loop_
_geom_angle_atom_site_label_1
_geom_angle_atom_site_label_2
_geom_angle_atom_site_label_3
_geom_angle
N1 Hf C31 108.10(18)
N1 Hf C30 98.13(17)
C31 Hf C30 103.7(2)
N1 Hf C32 142.2(2)
C31 Hf C32 104.7(3)
C30 Hf C32 91.8(2)
N1 Hf N2 69.99(13)
C31 Hf N2 106.14(17)
C30 Hf N2 150.07(17)
C32 Hf N2 83.33(18)
C6 N1 C1 118.4(4)
C6 N1 Hf 120.4(3)
C1 N1 Hf 121.3(3)
C2 N2 C18 119.3(4)
C2 N2 Hf 115.4(3)
C18 N2 Hf 125.2(3)
C2 C1 N1 108.7(4)
C2 C1 C4 113.3(4)
N1 C1 C4 112.3(4)
C2 C1 C3 106.2(4)
N1 C1 C3 110.1(4)
C4 C1 C3 106.1(4)
N2 C2 C1 118.3(4)
N2 C2 C5 121.9(5)
C1 C2 C5 119.8(4)
C1 C3 H3A 109.5
C1 C3 H3B 109.5
H3A C3 H3B 109.5
C1 C3 H3C 109.5
H3A C3 H3C 109.5
H3B C3 H3C 109.5
C1 C4 H4A 109.5
C1 C4 H4B 109.5
H4A C4 H4B 109.5
C1 C4 H4C 109.5
H4A C4 H4C 109.5
H4B C4 H4C 109.5
C2 C5 H5A 109.5
C2 C5 H5B 109.5
H5A C5 H5B 109.5
C2 C5 H5C 109.5
H5A C5 H5C 109.5
H5B C5 H5C 109.5
C7 C6 C11 120.1(4)
C7 C6 N1 121.2(4)
C11 C6 N1 118.6(4)
C8 C7 C6 118.3(5)
C8 C7 C12 118.3(5)
C6 C7 C12 123.3(4)
C9 C8 C7 121.2(5)
C9 C8 H8A 119.4
C7 C8 H8A 119.4
C8 C9 C10 120.2(5)
C8 C9 H9A 119.9
C10 C9 H9A 119.9
C9 C10 C11 121.4(5)
C9 C10 H10A 119.3
C11 C10 H10A 119.3
C10 C11 C6 118.7(5)
C10 C11 C15 118.9(5)
C6 C11 C15 122.5(5)
C7 C12 C13 112.4(4)
C7 C12 C14 110.8(4)
C13 C12 C14 109.9(5)
C7 C12 H12A 107.9
C13 C12 H12A 107.9
C14 C12 H12A 107.9
C12 C13 H13A 109.5
C12 C13 H13B 109.5
H13A C13 H13B 109.5
C12 C13 H13C 109.5
H13A C13 H13C 109.5
H13B C13 H13C 109.5
C12 C14 H14A 109.5
C12 C14 H14B 109.5
H14A C14 H14B 109.5
C12 C14 H14C 109.5
H14A C14 H14C 109.5
H14B C14 H14C 109.5
C11 C15 C17 112.2(5)
C11 C15 C16 112.8(5)
C17 C15 C16 108.5(5)
C11 C15 H15A 107.7
C17 C15 H15A 107.7
C16 C15 H15A 107.7
C15 C16 H16A 109.5
C15 C16 H16B 109.5
H16A C16 H16B 109.5
C15 C16 H16C 109.5
H16A C16 H16C 109.5
H16B C16 H16C 109.5
C15 C17 H17A 109.5
C15 C17 H17B 109.5
H17A C17 H17B 109.5
C15 C17 H17C 109.5
H17A C17 H17C 109.5
H17B C17 H17C 109.5
C23 C18 C19 121.1(4)
C23 C18 N2 119.8(4)
C19 C18 N2 119.1(4)
C20 C19 C18 117.7(4)
C20 C19 C24 120.4(5)
C18 C19 C24 121.9(4)
C21 C20 C19 121.6(5)
C21 C20 H20A 119.2
C19 C20 H20A 119.2
C22 C21 C20 119.8(5)
C22 C21 H21A 120.1
C20 C21 H21A 120.1
C21 C22 C23 121.9(5)
C21 C22 H22A 119.0
C23 C22 H22A 119.0
C22 C23 C18 118.0(5)
C22 C23 C27 120.0(5)
C18 C23 C27 122.0(5)
C19 C24 C26 111.7(5)
C19 C24 C25 111.5(4)
C26 C24 C25 110.5(5)
C19 C24 H24A 107.7
C26 C24 H24A 107.7
C25 C24 H24A 107.7
C24 C25 H25A 109.5
C24 C25 H25B 109.5
H25A C25 H25B 109.5
C24 C25 H25C 109.5
H25A C25 H25C 109.5
H25B C25 H25C 109.5
C24 C26 H26A 109.5
C24 C26 H26B 109.5
H26A C26 H26B 109.5
C24 C26 H26C 109.5
H26A C26 H26C 109.5
H26B C26 H26C 109.5
C28 C27 C23 111.5(6)
C28 C27 C29 107.9(6)
C23 C27 C29 111.4(5)
C28 C27 H27A 108.6
C23 C27 H27A 108.6
C29 C27 H27A 108.6
C27 C28 H28A 109.5
C27 C28 H28B 109.5
H28A C28 H28B 109.5
C27 C28 H28C 109.5
H28A C28 H28C 109.5
H28B C28 H28C 109.5
C27 C29 H29A 109.5
C27 C29 H29B 109.5
H29A C29 H29B 109.5
C27 C29 H29C 109.5
H29A C29 H29C 109.5
H29B C29 H29C 109.5
Hf C30 H30A 109.5
Hf C30 H30B 109.5
H30A C30 H30B 109.5
Hf C30 H30C 109.5
H30A C30 H30C 109.5
H30B C30 H30C 109.5
Hf C31 H31A 109.5
Hf C31 H31B 109.5
H31A C31 H31B 109.5
Hf C31 H31C 109.5
H31A C31 H31C 109.5
H31B C31 H31C 109.5
Hf C32 H32A 109.5
Hf C32 H32B 109.5
H32A C32 H32B 109.5
Hf C32 H32C 109.5
H32A C32 H32C 109.5
H32B C32 H32C 109.5
N1' Hf' C31' 108.05(18)
N1' Hf' C30' 97.72(19)
C31' Hf' C30' 102.8(2)
N1' Hf' C32' 144.3(2)
C31' Hf' C32' 102.8(2)
C30' Hf' C32' 92.5(2)
N1' Hf' N2' 69.78(13)
C31' Hf' N2' 104.18(17)
C30' Hf' N2' 152.67(19)
C32' Hf' N2' 85.73(18)
C6' N1' C1' 118.8(4)
C6' N1' Hf' 118.6(3)
C1' N1' Hf' 122.6(3)
C2' N2' C18' 121.8(4)
C2' N2' Hf' 114.7(3)
C18' N2' Hf' 123.4(3)
C2' C1' N1' 109.8(4)
C2' C1' C4' 113.9(5)
N1' C1' C4' 114.3(5)
C2' C1' C3' 101.4(5)
N1' C1' C3' 111.3(4)
C4' C1' C3' 105.3(5)
N2' C2' C1' 119.7(4)
N2' C2' C5' 116.9(5)
C1' C2' C5' 122.7(4)
C1' C3' H3'1 109.5
C1' C3' H3'2 109.5
H3'1 C3' H3'2 109.5
C1' C3' H3'3 109.5
H3'1 C3' H3'3 109.5
H3'2 C3' H3'3 109.5
C1' C4' H4'1 109.5
C1' C4' H4'2 109.5
H4'1 C4' H4'2 109.5
C1' C4' H4'3 109.5
H4'1 C4' H4'3 109.5
H4'2 C4' H4'3 109.5
C2' C5' H5'1 109.5
C2' C5' H5'2 109.5
H5'1 C5' H5'2 109.5
C2' C5' H5'3 109.5
H5'1 C5' H5'3 109.5
H5'2 C5' H5'3 109.5
C11' C6' C7' 119.1(4)
C11' C6' N1' 119.5(4)
C7' C6' N1' 121.2(4)
C8' C7' C6' 119.1(5)
C8' C7' C12' 118.0(5)
C6' C7' C12' 122.9(4)
C9' C8' C7' 121.2(5)
C9' C8' H8'A 119.4
C7' C8' H8'A 119.4
C8' C9' C10' 120.1(5)
C8' C9' H9'A 119.9
C10' C9' H9'A 119.9
C9' C10' C11' 121.1(5)
C9' C10' H10B 119.4
C11' C10' H10B 119.4
C10' C11' C6' 119.3(5)
C10' C11' C15' 118.2(5)
C6' C11' C15' 122.6(5)
C7' C12' C14' 110.7(5)
C7' C12' C13' 113.1(5)
C14' C12' C13' 108.8(5)
C7' C12' H12B 108.1
C14' C12' H12B 108.1
C13' C12' H12B 108.1
C12' C13' H13D 109.5
C12' C13' H13E 109.5
H13D C13' H13E 109.5
C12' C13' H13F 109.5
H13D C13' H13F 109.5
H13E C13' H13F 109.5
C12' C14' H14D 109.5
C12' C14' H14E 109.5
H14D C14' H14E 109.5
C12' C14' H14F 109.5
H14D C14' H14F 109.5
H14E C14' H14F 109.5
C11' C15' C16' 112.2(5)
C11' C15' C17' 112.2(5)
C16' C15' C17' 109.5(5)
C11' C15' H15B 107.6
C16' C15' H15B 107.6
C17' C15' H15B 107.6
C15' C16' H16D 109.5
C15' C16' H16E 109.5
H16D C16' H16E 109.5
C15' C16' H16F 109.5
H16D C16' H16F 109.5
H16E C16' H16F 109.5
C15' C17' H17D 109.5
C15' C17' H17E 109.5
H17D C17' H17E 109.5
C15' C17' H17F 109.5
H17D C17' H17F 109.5
H17E C17' H17F 109.5
C19' C18' C23' 122.0(4)
C19' C18' N2' 119.8(4)
C23' C18' N2' 118.1(4)
C20' C19' C18' 117.5(5)
C20' C19' C24' 119.5(4)
C18' C19' C24' 123.0(4)
C21' C20' C19' 121.0(5)
C21' C20' H20B 119.5
C19' C20' H20B 119.5
C20' C21' C22' 120.5(5)
C20' C21' H21B 119.7
C22' C21' H21B 119.7
C21' C22' C23' 121.3(5)
C21' C22' H22B 119.4
C23' C22' H22B 119.4
C22' C23' C18' 117.8(5)
C22' C23' C27' 120.3(5)
C18' C23' C27' 121.9(5)
C19' C24' C26' 111.4(5)
C19' C24' C25' 111.4(5)
C26' C24' C25' 110.5(5)
C19' C24' H24B 107.8
C26' C24' H24B 107.8
C25' C24' H24B 107.8
C24' C25' H25D 109.5
C24' C25' H25E 109.5
H25D C25' H25E 109.5
C24' C25' H25F 109.5
H25D C25' H25F 109.5
H25E C25' H25F 109.5
C24' C26' H26D 109.5
C24' C26' H26E 109.5
H26D C26' H26E 109.5
C24' C26' H26F 109.5
H26D C26' H26F 109.5
H26E C26' H26F 109.5
C23' C27' C29' 111.1(5)
C23' C27' C28' 112.8(5)
C29' C27' C28' 108.6(5)
C23' C27' H27B 108.0
C29' C27' H27B 108.0
C28' C27' H27B 108.0
C27' C28' H28D 109.5
C27' C28' H28E 109.5
H28D C28' H28E 109.5
C27' C28' H28F 109.5
H28D C28' H28F 109.5
H28E C28' H28F 109.5
C27' C29' H29D 109.5
C27' C29' H29E 109.5
H29D C29' H29E 109.5
C27' C29' H29F 109.5
H29D C29' H29F 109.5
H29E C29' H29F 109.5
Hf' C30' H30D 109.5
Hf' C30' H30E 109.5
H30D C30' H30E 109.5
Hf' C30' H30F 109.5
H30D C30' H30F 109.5
H30E C30' H30F 109.5
Hf' C31' H31D 109.5
Hf' C31' H31E 109.5
H31D C31' H31E 109.5
Hf' C31' H31F 109.5
H31D C31' H31F 109.5
H31E C31' H31F 109.5
Hf' C32' H32D 109.5
Hf' C32' H32E 109.5
H32D C32' H32E 109.5
Hf' C32' H32F 109.5
H32D C32' H32F 109.5
H32E C32' H32F 109.5

loop_
_geom_bond_atom_site_label_1
_geom_bond_atom_site_label_2
_geom_bond_distance
Hf N1 2.093(3)
Hf C31 2.208(5)
Hf C30 2.221(5)
Hf C32 2.225(6)
Hf N2 2.376(3)
N1 C6 1.453(6)
N1 C1 1.495(5)
N2 C2 1.314(6)
N2 C18 1.448(6)
C1 C2 1.433(8)
C1 C4 1.552(7)
C1 C3 1.563(7)
C2 C5 1.518(6)
C3 H3A 0.9800
C3 H3B 0.9800
C3 H3C 0.9800
C4 H4A 0.9800
C4 H4B 0.9800
C4 H4C 0.9800
C5 H5A 0.9800
C5 H5B 0.9800
C5 H5C 0.9800
C6 C7 1.406(6)
C6 C11 1.416(7)
C7 C8 1.399(7)
C7 C12 1.516(7)
C8 C9 1.370(9)
C8 H8A 0.9500
C9 C10 1.370(9)
C9 H9A 0.9500
C10 C11 1.382(8)
C10 H10A 0.9500
C11 C15 1.519(8)
C12 C13 1.527(7)
C12 C14 1.528(7)
C12 H12A 1.0000
C13 H13A 0.9800
C13 H13B 0.9800
C13 H13C 0.9800
C14 H14A 0.9800
C14 H14B 0.9800
C14 H14C 0.9800
C15 C17 1.522(9)
C15 C16 1.538(8)
C15 H15A 1.0000
C16 H16A 0.9800
C16 H16B 0.9800
C16 H16C 0.9800
C17 H17A 0.9800
C17 H17B 0.9800
C17 H17C 0.9800
C18 C23 1.404(6)
C18 C19 1.405(6)
C19 C20 1.395(7)
C19 C24 1.510(7)
C20 C21 1.373(8)
C20 H20A 0.9500
C21 C22 1.363(8)
C21 H21A 0.9500
C22 C23 1.387(7)
C22 H22A 0.9500
C23 C27 1.517(8)
C24 C26 1.524(8)
C24 C25 1.532(8)
C24 H24A 1.0000
C25 H25A 0.9800
C25 H25B 0.9800
C25 H25C 0.9800
C26 H26A 0.9800
C26 H26B 0.9800
C26 H26C 0.9800
C27 C28 1.514(9)
C27 C29 1.537(9)
C27 H27A 1.0000
C28 H28A 0.9800
C28 H28B 0.9800
C28 H28C 0.9800
C29 H29A 0.9800
C29 H29B 0.9800
C29 H29C 0.9800
C30 H30A 0.9800
C30 H30B 0.9800
C30 H30C 0.9800
C31 H31A 0.9800
C31 H31B 0.9800
C31 H31C 0.9800
C32 H32A 0.9800
C32 H32B 0.9800
C32 H32C 0.9800
Hf' N1' 2.113(4)
Hf' C31' 2.206(5)
Hf' C30' 2.222(5)
Hf' C32' 2.243(6)
Hf' N2' 2.333(4)
N1' C6' 1.445(6)
N1' C1' 1.477(6)
N2' C2' 1.359(6)
N2' C18' 1.444(6)
C1' C2' 1.368(8)
C1' C4' 1.528(8)
C1' C3' 1.579(8)
C2' C5' 1.536(7)
C3' H3'1 0.9800
C3' H3'2 0.9800
C3' H3'3 0.9800
C4' H4'1 0.9800
C4' H4'2 0.9800
C4' H4'3 0.9800
C5' H5'1 0.9800
C5' H5'2 0.9800
C5' H5'3 0.9800
C6' C11' 1.413(7)
C6' C7' 1.415(7)
C7' C8' 1.398(7)
C7' C12' 1.514(7)
C8' C9' 1.371(8)
C8' H8'A 0.9500
C9' C10' 1.373(9)
C9' H9'A 0.9500
C10' C11' 1.396(7)
C10' H10B 0.9500
C11' C15' 1.524(7)
C12' C14' 1.532(8)
C12' C13' 1.541(8)
C12' H12B 1.0000
C13' H13D 0.9800
C13' H13E 0.9800
C13' H13F 0.9800
C14' H14D 0.9800
C14' H14E 0.9800
C14' H14F 0.9800
C15' C16' 1.525(8)
C15' C17' 1.540(8)
C15' H15B 1.0000
C16' H16D 0.9800
C16' H16E 0.9800
C16' H16F 0.9800
C17' H17D 0.9800
C17' H17E 0.9800
C17' H17F 0.9800
C18' C19' 1.404(6)
C18' C23' 1.407(7)
C19' C20' 1.399(6)
C19' C24' 1.511(7)
C20' C21' 1.376(8)
C20' H20B 0.9500
C21' C22' 1.378(8)
C21' H21B 0.9500
C22' C23' 1.384(7)
C22' H22B 0.9500
C23' C27' 1.516(8)
C24' C26' 1.514(8)
C24' C25' 1.536(8)
C24' H24B 1.0000
C25' H25D 0.9800
C25' H25E 0.9800
C25' H25F 0.9800
C26' H26D 0.9800
C26' H26E 0.9800
C26' H26F 0.9800
C27' C29' 1.525(8)
C27' C28' 1.542(8)
C27' H27B 1.0000
C28' H28D 0.9800
C28' H28E 0.9800
C28' H28F 0.9800
C29' H29D 0.9800
C29' H29E 0.9800
C29' H29F 0.9800
C30' H30D 0.9800
C30' H30E 0.9800
C30' H30F 0.9800
C31' H31D 0.9800
C31' H31E 0.9800
C31' H31F 0.9800
C32' H32D 0.9800
C32' H32E 0.9800
C32' H32F 0.9800
